data_4341322
loop_
_publ_author_name
'Bauer, Susanne'
'Hunger, Cornelia'
'Bodensteiner, Michael'
'Ojo, Wilfried-Solo'
'Cros-Gagneux, Arnaud'
'Chaudret, Bruno'
'Nayral, C\'eline'
'Delpech, Fabien'
'Scheer, Manfred'

_publ_section_title
;
 Transition-metal complexes containing parent phosphine or phosphinyl
 ligands and their use as precursors for phosphide nanoparticles.
;
_journal_issue 21
_journal_name_full 'Inorganic chemistry'
_journal_page_first 11438
_journal_page_last 11446
_journal_paper_doi 10.1021/ic5012082
_journal_volume 53
_journal_year 2014
_chemical_formula_moiety 'C7 H7 Cr2 O7 P3'
_chemical_formula_sum 'C7 H7 Cr2 O7 P3'
_chemical_formula_weight 400.04
_chemical_name_systematic
;
 ?
;
_space_group_crystal_system triclinic
_space_group_IT_number 2
_space_group_name_Hall '-P 1'
_space_group_name_H-M_alt 'P -1'
_symmetry_space_group_name_Hall '-P 1'
_symmetry_space_group_name_H-M 'P -1'
_atom_sites_solution_hydrogens geom
_atom_sites_solution_primary iterative
_audit_creation_date 2014-07-30
_audit_creation_method
;
Olex2 1.2-beta
(compiled 2014.07.22 svn.r2960 for OlexSys, GUI svn.r4862)
;
_cell_angle_alpha 111.796(12)
_cell_angle_beta 92.150(10)
_cell_angle_gamma 115.204(14)
_cell_formula_units_Z 1
_cell_length_a 6.9134(9)
_cell_length_b 7.3239(10)
_cell_length_c 8.7610(10)
_cell_measurement_reflns_used 2151
_cell_measurement_temperature 123(1)
_cell_measurement_theta_max 66.4330
_cell_measurement_theta_min 5.5550
_cell_volume 362.43(11)
_computing_cell_refinement
;
CrysAlisPro, Agilent Technologies,
Version 1.171.37.34 (release 22-05-2014 CrysAlis171 .NET)
(compiled May 22 2014,16:03:01)
;
_computing_data_collection
;
CrysAlisPro, Agilent Technologies,
Version 1.171.37.34 (release 22-05-2014 CrysAlis171 .NET)
(compiled May 22 2014,16:03:01)
;
_computing_data_reduction
;
CrysAlisPro, Agilent Technologies,
Version 1.171.37.34 (release 22-05-2014 CrysAlis171 .NET)
(compiled May 22 2014,16:03:01)
;
_computing_molecular_graphics 'Olex2 (Dolomanov et al., 2009)'
_computing_publication_material 'Olex2 (Dolomanov et al., 2009)'
_computing_structure_refinement 'ShelXL (Sheldrick, 2008)'
_computing_structure_solution
;
Superflip (Palatinus & Chapuis, 2007;Palatinus & van der Lee, 2008;
Palatinus et al., 2012)
;
_diffrn_ambient_environment N~2~
_diffrn_ambient_temperature 123(1)
_diffrn_detector 'CCD plate'
_diffrn_detector_area_resol_mean 10.5431
_diffrn_detector_type Ruby
_diffrn_measured_fraction_theta_full 0.980
_diffrn_measured_fraction_theta_max 0.977
_diffrn_measurement_details
;
  1 omega   29.60  116.00   1.6000    3.0000
omega____ theta____ kappa____ phi______ frames
    -       39.6306   37.0000  -30.0000 54

  2 omega   12.00  109.60   1.6000    3.0000
omega____ theta____ kappa____ phi______ frames
    -       39.6306   77.0000 -150.0000 61

  3 omega    8.00   89.60   1.6000    3.0000
omega____ theta____ kappa____ phi______ frames
    -       39.6306 -125.0000  120.0000 51

  4 omega -121.00  -93.80   1.6000   27.0000
omega____ theta____ kappa____ phi______ frames
    -      -83.0000  125.0000    0.0000 17

  5 omega   15.00  109.40   1.6000   27.0000
omega____ theta____ kappa____ phi______ frames
    -       93.5000  -77.0000  -30.0000 59

  6 omega   29.00   73.80   1.6000   27.0000
omega____ theta____ kappa____ phi______ frames
    -       93.5000  -45.0000 -120.0000 28

  7 omega   94.00  126.00   1.6000   27.0000
omega____ theta____ kappa____ phi______ frames
    -       93.5000  -86.0000  163.0000 20

  8 omega   63.00  160.60   1.6000   27.0000
omega____ theta____ kappa____ phi______ frames
    -       93.5000   77.0000   30.0000 61

  9 omega   19.00   65.40   1.6000   27.0000
omega____ theta____ kappa____ phi______ frames
    -       93.5000  -45.0000 -180.0000 29

 10 omega   40.00  161.60   1.6000   27.0000
omega____ theta____ kappa____ phi______ frames
    -       93.5000   15.0000 -180.0000 76

 11 omega   17.00   68.20   1.6000   27.0000
omega____ theta____ kappa____ phi______ frames
    -       93.5000  -86.0000  163.0000 32

 12 omega   10.00  131.60   1.6000   27.0000
omega____ theta____ kappa____ phi______ frames
    -       93.5000  -90.0000   94.0000 76

 13 omega    6.00  118.00   1.6000    3.0000
omega____ theta____ kappa____ phi______ frames
    -       39.6306   77.0000  150.0000 70

 14 omega  -37.00   63.80   1.6000    3.0000
omega____ theta____ kappa____ phi______ frames
    -       39.6306  -37.0000  150.0000 63

 15 omega    6.00  118.00   1.6000    3.0000
omega____ theta____ kappa____ phi______ frames
    -       39.6306   77.0000   60.0000 70

 16 omega   60.00  172.00   1.6000   27.0000
omega____ theta____ kappa____ phi______ frames
    -       93.5000   77.0000 -180.0000 70

 17 omega   60.00  172.00   1.6000   27.0000
omega____ theta____ kappa____ phi______ frames
    -       93.5000   77.0000  -30.0000 70

 18 omega   60.00  172.00   1.6000   27.0000
omega____ theta____ kappa____ phi______ frames
    -       93.5000   77.0000   90.0000 70

 19 omega   19.00   75.00   1.6000   27.0000
omega____ theta____ kappa____ phi______ frames
    -       93.5000  -45.0000   60.0000 35

 20 omega   60.00  172.00   1.6000   27.0000
omega____ theta____ kappa____ phi______ frames
    -       93.5000   77.0000  -60.0000 70

 21 omega   66.00  165.20   1.6000   27.0000
omega____ theta____ kappa____ phi______ frames
    -       93.5000   45.0000  -90.0000 62

 22 omega  -97.00  -20.20   1.6000    3.0000
omega____ theta____ kappa____ phi______ frames
    -      -39.6306  125.0000  -60.0000 48

 23 omega    6.00  118.00   1.6000    3.0000
omega____ theta____ kappa____ phi______ frames
    -       39.6306   77.0000    0.0000 70

 24 omega    6.00  118.00   1.6000    3.0000
omega____ theta____ kappa____ phi______ frames
    -       39.6306   77.0000  -60.0000 70

 25 omega   15.00   80.60   1.6000   27.0000
omega____ theta____ kappa____ phi______ frames
    -       93.5000 -111.0000 -105.0000 41

 26 omega   60.00  117.60   1.6000   27.0000
omega____ theta____ kappa____ phi______ frames
    -       93.5000   77.0000 -150.0000 36
;
_diffrn_measurement_device 'four-circle diffractometer'
_diffrn_measurement_device_type 'Xcalibur, Ruby, Gemini ultra'
_diffrn_measurement_method '\w scans'
_diffrn_orient_matrix_UB_11 0.1375204000
_diffrn_orient_matrix_UB_12 0.1208994000
_diffrn_orient_matrix_UB_13 -0.0998276000
_diffrn_orient_matrix_UB_21 0.1121110000
_diffrn_orient_matrix_UB_22 0.2197174000
_diffrn_orient_matrix_UB_23 0.1626865000
_diffrn_orient_matrix_UB_31 0.1807011000
_diffrn_orient_matrix_UB_32 -0.0574347000
_diffrn_orient_matrix_UB_33 0.0385881000
_diffrn_radiation_monochromator mirror
_diffrn_radiation_probe x-ray
_diffrn_radiation_type CuK\a
_diffrn_radiation_wavelength 1.54184
_diffrn_reflns_av_R_equivalents 0.0602
_diffrn_reflns_av_unetI/netI 0.0447
_diffrn_reflns_Laue_measured_fraction_full 0.980
_diffrn_reflns_Laue_measured_fraction_max 0.977
_diffrn_reflns_limit_h_max 8
_diffrn_reflns_limit_h_min -7
_diffrn_reflns_limit_k_max 8
_diffrn_reflns_limit_k_min -8
_diffrn_reflns_limit_l_max 10
_diffrn_reflns_limit_l_min -10
_diffrn_reflns_number 4479
_diffrn_reflns_point_group_measured_fraction_full 0.980
_diffrn_reflns_point_group_measured_fraction_max 0.977
_diffrn_reflns_theta_full 66.500
_diffrn_reflns_theta_max 66.631
_diffrn_reflns_theta_min 5.592
_diffrn_source 'sealed X-ray tube'
_diffrn_source_type 'Enhance Ultra (Cu) X-ray Source'
_exptl_absorpt_coefficient_mu 15.728
_exptl_absorpt_correction_T_max 0.724
_exptl_absorpt_correction_T_min 0.014
_exptl_absorpt_correction_type gaussian
_exptl_absorpt_process_details
;
CrysAlisPro, Agilent Technologies,
Version 1.171.37.34 (release 22-05-2014 CrysAlis171 .NET)
(compiled May 22 2014,16:03:01)
Numerical absorption correction based on gaussian integration over
            a multifaceted crystal model
Empirical absorption correction using spherical harmonics,
 implemented in SCALE3 ABSPACK scaling algorithm.
;
_exptl_crystal_colour green
_exptl_crystal_colour_primary green
_exptl_crystal_density_diffrn 1.833
_exptl_crystal_description plate
_exptl_crystal_F_000 198
_exptl_crystal_recrystallization_method 'The material was recrystallised from THF by cooling to -25'
_exptl_crystal_size_max 0.5603
_exptl_crystal_size_mid 0.1536
_exptl_crystal_size_min 0.0097
_refine_diff_density_max 0.555
_refine_diff_density_min -0.380
_refine_diff_density_rms 0.108
_refine_ls_extinction_method none
_refine_ls_goodness_of_fit_ref 1.053
_refine_ls_hydrogen_treatment mixed
_refine_ls_matrix_type full
_refine_ls_number_parameters 112
_refine_ls_number_reflns 1250
_refine_ls_number_restraints 12
_refine_ls_restrained_S_all 1.048
_refine_ls_R_factor_all 0.0436
_refine_ls_R_factor_gt 0.0386
_refine_ls_shift/su_max 0.000
_refine_ls_shift/su_mean 0.000
_refine_ls_structure_factor_coef Fsqd
_refine_ls_weighting_details 'w=1/[\s^2^(Fo^2^)+(0.0654P)^2^] where P=(Fo^2^+2Fc^2^)/3'
_refine_ls_weighting_scheme calc
_refine_ls_wR_factor_gt 0.1004
_refine_ls_wR_factor_ref 0.1036
_reflns_Friedel_coverage 0.000
_reflns_number_gt 1097
_reflns_number_total 1250
_reflns_threshold_expression 'I > 2\s(I)'
_cod_data_source_file ic5012082_si_005.cif
_cod_data_source_block neu
_cod_depositor_comments 'Adding full bibliography for 4341321--4341322.cif.'
_cod_original_cell_volume 362.42(9)
_cod_database_code 4341322
_shelxl_version_number 2014-3
_chemical_oxdiff_formula 'C7 H7 O7 P3 W2'
_shelx_space_group_comment
;
The symmetry employed for this shelxl refinement is uniquely defined
by the following loop, which should always be used as a source of
symmetry information in preference to the above space-group names.
They are only intended as comments.
;
_reflns_odcompleteness_completeness 96.53
_reflns_odcompleteness_iscentric 1
_reflns_odcompleteness_theta 66.97
_olex2_refinement_description
;
1. Fixed Uiso
 At 1.2 times of:
  All P(H,H) groups
 At 1.5 times of:
  All P(H,H,H) groups
2. Restrained distances
 P2-H2A = P2-H2B = P2-H2C = P3-H3A = P3-H3C = P3-H3B
 1.3 with sigma of 0.01
3. Uiso/Uaniso restraints and constraints
P2 \\sim C2: within 2A with sigma of 0.001 and sigma for terminal atoms of 0.001
4. Others
 Fixed Sof: P2(0.32) H2A(0.32) H2B(0.32) H2C(0.32) C4(0.82) O4(0.82) O2(0.68)
 C2(0.68) P3(0.18) H3A(0.18) H3B(0.18) H3C(0.18)
5.a Secondary CH2 refined with riding coordinates and stretchable bonds:
 P1(H1A,H1B)
5.b Idealised Me refined with riding coordinates and stretchable bonds:
 P2(H2A,H2B,H2C), P3(H3A,H3B,H3C)
;
_olex2_exptl_crystal_mounting_method 'The crystal was mounted on a mylar loop with inert oil'
_olex2_submission_special_instructions 'No special instructions were received'

loop_
_space_group_symop_operation_xyz
'x, y, z'
'-x, -y, -z'

loop_
_atom_site_label
_atom_site_type_symbol
_atom_site_fract_x
_atom_site_fract_y
_atom_site_fract_z
_atom_site_U_iso_or_equiv
_atom_site_adp_type
_atom_site_occupancy
_atom_site_site_symmetry_order
_atom_site_calc_flag
_atom_site_refinement_flags_posn
_atom_site_refinement_flags_occupancy
_atom_site_disorder_assembly
_atom_site_disorder_group
Cr1 Cr 0.08453(8) 0.66816(8) 0.67753(6) 0.0269(2) Uani 1 1 d . . . .
P1 P 0.03779(14) 0.30844(13) 0.55997(10) 0.0283(3) Uani 1 1 d . . . .
H1A H 0.218(4) 0.2926(3) 0.56467(13) 0.034 Uiso 1 1 calc GR . . .
H1B H -0.112(3) 0.168(3) 0.6042(9) 0.034 Uiso 1 1 calc GR . . .
P2 P 0.2222(19) 0.694(2) 0.9276(7) 0.0380(17) Uani 0.32 1 d D P A 1
H2A H 0.360(2) 0.613(2) 0.9070(7) 0.057 Uiso 0.32 1 calc DGR P A 1
H2B H 0.063(2) 0.580(2) 0.9821(8) 0.057 Uiso 0.32 1 calc DGR P A 1
H2C H 0.3234(19) 0.902(2) 1.0372(9) 0.057 Uiso 0.32 1 calc DGR P A 1
O1 O 0.5522(5) 0.8612(5) 0.6346(4) 0.0558(8) Uani 1 1 d . . . .
O3 O -0.3729(4) 0.4955(5) 0.7457(3) 0.0485(7) Uani 1 1 d . . . .
C4 C 0.121(3) 0.962(3) 0.800(2) 0.038(3) Uani 0.82 1 d . P A 2
O4 O 0.1406(7) 1.1354(7) 0.8731(5) 0.0504(10) Uani 0.82 1 d . P A 2
C1 C 0.3734(6) 0.7846(6) 0.6462(4) 0.0350(8) Uani 1 1 d . . . .
C3 C -0.2029(6) 0.5574(6) 0.7173(4) 0.0344(8) Uani 1 1 d . . . .
O2 O 0.2766(10) 0.6973(9) 1.0120(8) 0.0646(18) Uani 0.68 1 d . P A 2
C2 C 0.201(4) 0.683(4) 0.882(2) 0.0377(19) Uani 0.68 1 d . P A 2
P3 P 0.164(3) 1.020(3) 0.837(3) 0.036(3) Uani 0.18 1 d D P A 1
H3A H 0.199(3) 1.059(3) 0.996(3) 0.054 Uiso 0.18 1 calc DGR P A 1
H3B H 0.000(3) 1.052(3) 0.800(3) 0.054 Uiso 0.18 1 calc DGR P A 1
H3C H 0.340(3) 1.155(3) 0.809(3) 0.054 Uiso 0.18 1 calc DGR P A 1

loop_
_atom_site_aniso_label
_atom_site_aniso_U_11
_atom_site_aniso_U_22
_atom_site_aniso_U_33
_atom_site_aniso_U_23
_atom_site_aniso_U_13
_atom_site_aniso_U_12
Cr1 0.0246(4) 0.0261(3) 0.0278(3) 0.0115(2) 0.0073(2) 0.0101(3)
P1 0.0282(5) 0.0264(4) 0.0316(4) 0.0143(4) 0.0078(3) 0.0124(4)
P2 0.040(3) 0.0450(18) 0.027(5) 0.015(4) 0.006(4) 0.019(2)
O1 0.0291(16) 0.0490(16) 0.0638(18) 0.0130(14) 0.0155(13) 0.0059(13)
O3 0.0320(16) 0.0657(18) 0.0440(14) 0.0243(14) 0.0162(12) 0.0185(14)
C4 0.036(6) 0.040(8) 0.035(7) 0.017(6) 0.006(4) 0.013(5)
O4 0.071(3) 0.039(2) 0.0413(19) 0.0103(17) 0.0115(17) 0.033(2)
C1 0.037(2) 0.0268(17) 0.0314(16) 0.0062(14) 0.0048(15) 0.0129(16)
C3 0.040(2) 0.0333(18) 0.0280(15) 0.0122(14) 0.0043(15) 0.0173(17)
O2 0.089(4) 0.072(3) 0.033(3) 0.020(3) -0.010(3) 0.042(3)
C2 0.040(3) 0.0443(19) 0.027(5) 0.014(4) 0.006(4) 0.019(2)
P3 0.032(7) 0.033(8) 0.042(8) 0.012(6) 0.013(6) 0.018(7)

loop_
_atom_type_symbol
_atom_type_description
_atom_type_scat_dispersion_real
_atom_type_scat_dispersion_imag
_atom_type_scat_source
C C 0.0181 0.0091 'International Tables Vol C Tables 4.2.6.8 and 6.1.1.4'
H H 0.0000 0.0000 'International Tables Vol C Tables 4.2.6.8 and 6.1.1.4'
Cr Cr -0.1635 2.4439 'International Tables Vol C Tables 4.2.6.8 and 6.1.1.4'
O O 0.0492 0.0322 'International Tables Vol C Tables 4.2.6.8 and 6.1.1.4'
P P 0.2955 0.4335 'International Tables Vol C Tables 4.2.6.8 and 6.1.1.4'

loop_
_exptl_crystal_face_index_h
_exptl_crystal_face_index_k
_exptl_crystal_face_index_l
_exptl_crystal_face_perp_dist
_exptl_oxdiff_crystal_face_indexfrac_h
_exptl_oxdiff_crystal_face_indexfrac_k
_exptl_oxdiff_crystal_face_indexfrac_l
_exptl_oxdiff_crystal_face_x
_exptl_oxdiff_crystal_face_y
_exptl_oxdiff_crystal_face_z
0 -4 3 0.0521 -0.0007 -4.0023 2.9989 -0.7834 -0.3916 0.3455
4 -2 1 0.2014 3.9944 -1.9936 1.0004 0.2084 0.1725 0.8749
-4 2 -1 0.3337 -3.9944 1.9936 -1.0004 -0.2084 -0.1725 -0.8749
-2 2 -1 0.2922 -1.9973 1.9975 -0.9999 0.0666 0.0523 -0.5142
0 0 1 0.0048 -0.0013 0.0005 1.0001 -0.0999 0.1627 0.0383
0 0 -1 0.0048 0.0013 -0.0005 -1.0001 0.0999 -0.1627 -0.0383
0 4 -3 0.0983 0.0007 4.0023 -2.9989 0.7834 0.3916 -0.3455

loop_
_geom_angle_atom_site_label_1
_geom_angle_atom_site_label_2
_geom_angle_atom_site_label_3
_geom_angle
_geom_angle_site_symmetry_1
_geom_angle_site_symmetry_3
P1 Cr1 Cr1 50.30(3) . 2_566
P1 Cr1 Cr1 50.37(3) 2_566 2_566
P1 Cr1 P1 100.67(3) 2_566 .
P2 Cr1 Cr1 136.8(3) . 2_566
P2 Cr1 P1 86.5(3) . .
P2 Cr1 P1 172.6(3) . 2_566
C4 Cr1 Cr1 136.0(5) . 2_566
C4 Cr1 P1 85.7(5) . 2_566
C4 Cr1 P1 173.0(6) . .
C1 Cr1 Cr1 91.09(10) . 2_566
C1 Cr1 P1 89.82(11) . 2_566
C1 Cr1 P1 91.58(11) . .
C1 Cr1 P2 88.3(3) . .
C1 Cr1 C4 91.2(6) . .
C1 Cr1 C3 178.01(13) . .
C1 Cr1 P3 86.7(5) . .
C3 Cr1 Cr1 90.88(10) . 2_566
C3 Cr1 P1 91.63(10) . 2_566
C3 Cr1 P1 89.50(11) . .
C3 Cr1 P2 90.1(3) . .
C3 Cr1 C4 87.5(6) . .
C3 Cr1 P3 91.9(5) . .
C2 Cr1 Cr1 135.4(8) . 2_566
C2 Cr1 P1 85.1(8) . .
C2 Cr1 P1 173.8(8) . 2_566
C2 Cr1 C4 88.6(10) . .
C2 Cr1 C1 87.8(8) . .
C2 Cr1 C3 90.7(8) . .
P3 Cr1 Cr1 141.0(6) . 2_566
P3 Cr1 P1 168.6(6) . .
P3 Cr1 P1 90.7(6) . 2_566
P3 Cr1 P2 82.1(7) . .
Cr1 P1 Cr1 79.33(3) 2_566 .
Cr1 P1 H1A 115.4 . .
Cr1 P1 H1A 115.4 2_566 .
Cr1 P1 H1B 115.4 . .
Cr1 P1 H1B 115.4 2_566 .
H1A P1 H1B 112.4 . .
Cr1 P2 H2A 109.5 . .
Cr1 P2 H2B 109.5 . .
Cr1 P2 H2C 109.5 . .
H2A P2 H2B 109.5 . .
H2A P2 H2C 109.5 . .
H2B P2 H2C 109.5 . .
O4 C4 Cr1 179.4(17) . .
O1 C1 Cr1 177.0(3) . .
O3 C3 Cr1 178.1(3) . .
O2 C2 Cr1 179(2) . .
Cr1 P3 H3A 109.5 . .
Cr1 P3 H3B 109.5 . .
Cr1 P3 H3C 109.5 . .
H3A P3 H3B 109.5 . .
H3A P3 H3C 109.5 . .
H3B P3 H3C 109.5 . .

loop_
_geom_bond_atom_site_label_1
_geom_bond_atom_site_label_2
_geom_bond_distance
_geom_bond_site_symmetry_2
Cr1 Cr1 2.9487(11) 2_566
Cr1 P1 2.3087(9) 2_566
Cr1 P1 2.3111(10) .
Cr1 P2 2.265(6) .
Cr1 C4 1.909(17) .
Cr1 C1 1.885(4) .
Cr1 C3 1.902(4) .
Cr1 C2 1.884(18) .
Cr1 P3 2.23(2) .
P1 Cr1 2.3087(9) 2_566
P1 H1A 1.30(3) .
P1 H1B 1.30(3) .
P2 H2A 1.299(6) .
P2 H2B 1.299(6) .
P2 H2C 1.299(6) .
O1 C1 1.147(5) .
O3 C3 1.141(5) .
C4 O4 1.134(17) .
O2 C2 1.182(15) .
P3 H3A 1.300(6) .
P3 H3B 1.300(6) .
P3 H3C 1.300(6) .
